data_2208696
loop_
_publ_author_name
'Zhi-Xiong Liu'
'Meng, Xiang-Gao'

_publ_section_title
;
 A 1:1 cocrystal of 8-hydroxyquinoline and 5-methyl-1<i>H</i>-imidazole
;
_journal_coeditor_code RZ2005
_journal_issue 4
_journal_name_full 'Acta Crystallographica Section E'
_journal_page_first o1286
_journal_page_last o1288
_journal_paper_doi 10.1107/S1600536806007604
_journal_volume 62
_journal_year 2006
_chemical_formula_iupac 'C9 H7 N O, C4 H6 N2'
_chemical_formula_moiety 'C9 H7 N O, C4 H6 N2'
_chemical_formula_sum 'C13 H13 N3 O'
_chemical_formula_weight 227.26
_chemical_name_systematic
;
8-hydroxyquinoline--5-methyl-1H-imidazole (1/1)
;
_space_group_IT_number 19
_symmetry_cell_setting orthorhombic
_symmetry_space_group_name_Hall 'P 2ac 2ab'
_symmetry_space_group_name_H-M 'P 21 21 21'
_atom_sites_solution_hydrogens geom
_atom_sites_solution_primary direct
_atom_sites_solution_secondary difmap
_audit_creation_method SHELXL-97
_cell_angle_alpha 90.00
_cell_angle_beta 90.00
_cell_angle_gamma 90.00
_cell_formula_units_Z 4
_cell_length_a 7.259(3)
_cell_length_b 9.109(3)
_cell_length_c 18.334(7)
_cell_measurement_reflns_used 878
_cell_measurement_temperature 292(2)
_cell_measurement_theta_max 15.94
_cell_measurement_theta_min 3.01
_cell_volume 1212.3(8)
_computing_cell_refinement 'SAINT-Plus (Bruker, 2001)'
_computing_data_collection 'SMART (Bruker, 2001)'
_computing_data_reduction SAINT-Plus
_computing_molecular_graphics 'PLATON (Spek, 2003)'
_computing_publication_material PLATON
_computing_structure_refinement 'SHELXL97 (Sheldrick, 1997)'
_computing_structure_solution 'SHELXS97 (Sheldrick, 1997)'
_diffrn_ambient_temperature 292(2)
_diffrn_measured_fraction_theta_full 0.997
_diffrn_measured_fraction_theta_max 0.997
_diffrn_measurement_device_type 'Bruker SMART APEX CCD area-detector'
_diffrn_measurement_method '0.3\% wide \w exposures'
_diffrn_radiation_monochromator graphite
_diffrn_radiation_source 'fine focus sealed Siemens Mo tube'
_diffrn_radiation_type 'Mo K\a'
_diffrn_radiation_wavelength 0.71073
_diffrn_reflns_av_R_equivalents 0.0997
_diffrn_reflns_av_sigmaI/netI 0.0656
_diffrn_reflns_limit_h_max 9
_diffrn_reflns_limit_h_min -9
_diffrn_reflns_limit_k_max 10
_diffrn_reflns_limit_k_min -11
_diffrn_reflns_limit_l_max 23
_diffrn_reflns_limit_l_min -23
_diffrn_reflns_number 10211
_diffrn_reflns_theta_full 27.00
_diffrn_reflns_theta_max 27.00
_diffrn_reflns_theta_min 2.22
_diffrn_standards_decay_% 0
_diffrn_standards_number 0
_exptl_absorpt_coefficient_mu 0.082
_exptl_absorpt_correction_T_max 0.9984
_exptl_absorpt_correction_T_min 0.9838
_exptl_absorpt_correction_type multi-scan
_exptl_absorpt_process_details '(SADABS; Sheldrick, 2003)'
_exptl_crystal_colour colourless
_exptl_crystal_density_diffrn 1.245
_exptl_crystal_density_method 'not measured'
_exptl_crystal_description block
_exptl_crystal_F_000 480
_exptl_crystal_size_max 0.20
_exptl_crystal_size_mid 0.10
_exptl_crystal_size_min 0.02
_refine_diff_density_max 0.121
_refine_diff_density_min -0.160
_refine_ls_extinction_coef 0.011(4)
_refine_ls_extinction_expression Fc^*^=kFc[1+0.001xFc^2^\l^3^/sin(2\q)]^-1/4^
_refine_ls_extinction_method SHELXL97
_refine_ls_goodness_of_fit_ref 1.000
_refine_ls_hydrogen_treatment constr
_refine_ls_matrix_type full
_refine_ls_number_parameters 156
_refine_ls_number_reflns 1537
_refine_ls_number_restraints 0
_refine_ls_restrained_S_all 1.000
_refine_ls_R_factor_all 0.1152
_refine_ls_R_factor_gt 0.0593
_refine_ls_shift/su_max 0.003
_refine_ls_shift/su_mean 0.001
_refine_ls_structure_factor_coef Fsqd
_refine_ls_weighting_details 'calc w=1/[\s^2^(Fo^2^)+(0.0561P)^2^] where P=(Fo^2^+2Fc^2^)/3'
_refine_ls_weighting_scheme calc
_refine_ls_wR_factor_gt 0.1143
_refine_ls_wR_factor_ref 0.1288
_reflns_number_gt 900
_reflns_number_total 1537
_reflns_threshold_expression I>2\s(I)
_cod_data_source_file rz2005.cif
_cod_data_source_block I
_cod_depositor_comments
;
The following automatic conversions were performed:
'_symmetry_cell_setting' value 'Orthorhombic' changed to 'orthorhombic'
according to '/home/saulius/struct/CIF-dictionaries/cif_core.dic'
dictionary named 'cif_core.dic' version 2.4.1 from 2010-06-29.

Automatic conversion script
Id: cif_fix_enum 1527 2010-12-29 10:47:43Z saulius 

The following automatic conversions were performed:

'_symmetry_cell_setting' value 'Orthorhombic' changed to
'orthorhombic' according to
/home/saulius/struct/CIF-dictionaries/cif_core.dic dictionary named
'cif_core.dic' version 2.4.1 from 2010-06-29.

Automatic conversion script
Id: cif_fix_values 1715 2011-07-08 13:25:40Z adriana 
;
_cod_database_code 2208696
_cod_database_fobs_code 2208696

loop_
_symmetry_equiv_pos_as_xyz
'x, y, z'
'-x+1/2, -y, z+1/2'
'-x, y+1/2, -z+1/2'
'x+1/2, -y+1/2, -z'

loop_
_atom_site_type_symbol
_atom_site_label
_atom_site_fract_x
_atom_site_fract_y
_atom_site_fract_z
_atom_site_U_iso_or_equiv
_atom_site_adp_type
_atom_site_calc_flag
_atom_site_refinement_flags
_atom_site_occupancy
C C1 0.2349(5) 0.5184(4) 1.02759(19) 0.0472(10) Uani d . 1
C C2 0.3940(5) 0.4752(4) 1.06545(19) 0.0511(10) Uani d . 1
C C3 0.5260(6) 0.3963(5) 1.0297(2) 0.0650(12) Uani d . 1
H H3 0.6303 0.3650 1.0548 0.078 Uiso calc R 1
C C4 0.5056(6) 0.3619(5) 0.9556(3) 0.0736(13) Uani d . 1
H H4 0.5977 0.3092 0.9319 0.088 Uiso calc R 1
C C5 0.3548(6) 0.4040(5) 0.9179(2) 0.0683(13) Uani d . 1
H H5 0.3441 0.3815 0.8686 0.082 Uiso calc R 1
C C6 0.2150(6) 0.4815(4) 0.9532(2) 0.0532(10) Uani d . 1
C C7 0.0503(6) 0.5256(5) 0.9188(2) 0.0665(12) Uani d . 1
H H7 0.0296 0.5014 0.8702 0.080 Uiso calc R 1
C C8 -0.0777(6) 0.6030(6) 0.9562(2) 0.0741(12) Uani d . 1
H H8 -0.1862 0.6332 0.9338 0.089 Uiso calc R 1
C C9 -0.0433(6) 0.6360(5) 1.0287(2) 0.0687(12) Uani d . 1
H H9 -0.1326 0.6892 1.0537 0.082 Uiso calc R 1
C C10 0.4529(5) 0.1854(4) 0.7478(2) 0.0495(9) Uani d . 1
C C11 0.3617(5) 0.1030(4) 0.7966(2) 0.0574(11) Uani d . 1
H H11 0.4178 0.0415 0.8305 0.069 Uiso calc R 1
C C12 0.1556(5) 0.2170(5) 0.73763(19) 0.0593(11) Uani d . 1
H H12 0.0427 0.2524 0.7213 0.071 Uiso calc R 1
C C13 0.6539(5) 0.2049(5) 0.7329(2) 0.0788(14) Uani d . 1
H H13A 0.6778 0.1873 0.6821 0.118 Uiso calc R 1
H H13B 0.7232 0.1366 0.7618 0.118 Uiso calc R 1
H H13C 0.6898 0.3032 0.7451 0.118 Uiso calc R 1
N N1 0.1051(4) 0.5981(4) 1.06480(15) 0.0548(9) Uani d . 1
N N2 0.3189(4) 0.2578(3) 0.71020(15) 0.0503(8) Uani d . 1
H H2 0.3360 0.3189 0.6751 0.060 Uiso calc R 1
N N3 0.1750(4) 0.1213(4) 0.79010(17) 0.0631(9) Uani d . 1
O O1 0.4083(3) 0.5123(3) 1.13640(13) 0.0678(9) Uani d . 1
H H1 0.5052 0.4802 1.1529 0.102 Uiso calc R 1

loop_
_atom_site_aniso_label
_atom_site_aniso_U_11
_atom_site_aniso_U_22
_atom_site_aniso_U_33
_atom_site_aniso_U_12
_atom_site_aniso_U_13
_atom_site_aniso_U_23
C1 0.049(2) 0.038(2) 0.054(2) 0.0006(18) 0.0014(18) 0.0050(19)
C2 0.056(2) 0.051(3) 0.046(2) 0.008(2) -0.0021(19) 0.0003(19)
C3 0.062(3) 0.065(3) 0.069(3) 0.017(2) -0.001(2) 0.003(2)
C4 0.077(3) 0.074(3) 0.070(3) 0.018(3) 0.008(2) -0.013(3)
C5 0.087(3) 0.062(3) 0.056(2) 0.000(3) -0.002(2) -0.012(2)
C6 0.065(3) 0.042(2) 0.053(2) -0.005(2) -0.002(2) 0.004(2)
C7 0.085(3) 0.062(3) 0.053(2) -0.002(3) -0.011(2) 0.001(2)
C8 0.068(3) 0.087(3) 0.068(3) 0.009(3) -0.009(2) 0.013(3)
C9 0.064(3) 0.082(3) 0.061(3) 0.021(2) 0.000(2) 0.013(3)
C10 0.049(2) 0.053(2) 0.047(2) 0.0013(19) 0.0013(19) -0.002(2)
C11 0.066(3) 0.055(3) 0.052(2) -0.002(2) -0.0017(19) 0.006(2)
C12 0.042(2) 0.083(3) 0.053(2) -0.009(2) -0.0025(18) 0.005(2)
C13 0.050(2) 0.088(3) 0.099(4) 0.012(2) 0.006(2) 0.018(3)
N1 0.0529(19) 0.064(2) 0.0478(18) 0.0078(19) -0.0013(15) 0.0094(17)
N2 0.0451(17) 0.061(2) 0.0445(16) -0.0105(18) 0.0053(14) 0.0081(16)
N3 0.058(2) 0.077(3) 0.0541(19) -0.010(2) 0.0055(16) 0.008(2)
O1 0.0641(17) 0.092(2) 0.0476(15) 0.0279(16) -0.0107(13) -0.0057(15)

loop_
_atom_type_symbol
_atom_type_description
_atom_type_scat_dispersion_real
_atom_type_scat_dispersion_imag
_atom_type_scat_source
C C 0.0033 0.0000 'International Tables Vol C Tables 4.2.6.8 and 6.1.1.4'
H H 0.0000 0.0000 'International Tables Vol C Tables 4.2.6.8 and 6.1.1.4'
O O 0.0106 0.0000 'International Tables Vol C Tables 4.2.6.8 and 6.1.1.4'
N N 0.0061 0.0000 'International Tables Vol C Tables 4.2.6.8 and 6.1.1.4'

loop_
_geom_angle_atom_site_label_1
_geom_angle_atom_site_label_2
_geom_angle_atom_site_label_3
_geom_angle
N1 C1 C2 117.9(3)
N1 C1 C6 122.4(3)
C2 C1 C6 119.7(3)
O1 C2 C3 122.7(4)
O1 C2 C1 118.1(3)
C3 C2 C1 119.2(3)
C2 C3 C4 120.5(4)
C2 C3 H3 119.7
C4 C3 H3 119.7
C5 C4 C3 121.2(4)
C5 C4 H4 119.4
C3 C4 H4 119.4
C4 C5 C6 119.7(4)
C4 C5 H5 120.1
C6 C5 H5 120.1
C5 C6 C7 123.6(4)
C5 C6 C1 119.6(4)
C7 C6 C1 116.8(4)
C8 C7 C6 120.3(4)
C8 C7 H7 119.8
C6 C7 H7 119.8
C7 C8 C9 118.4(4)
C7 C8 H8 120.8
C9 C8 H8 120.8
N1 C9 C8 125.1(4)
N1 C9 H9 117.4
C8 C9 H9 117.4
C11 C10 N2 104.8(3)
C11 C10 C13 132.0(3)
N2 C10 C13 123.2(3)
C10 C11 N3 111.2(3)
C10 C11 H11 124.4
N3 C11 H11 124.4
N3 C12 N2 111.5(3)
N3 C12 H12 124.2
N2 C12 H12 124.2
C10 C13 H13A 109.5
C10 C13 H13B 109.5
H13A C13 H13B 109.5
C10 C13 H13C 109.5
H13A C13 H13C 109.5
H13B C13 H13C 109.5
C9 N1 C1 116.9(3)
C12 N2 C10 107.9(3)
C12 N2 H2 126.0
C10 N2 H2 126.0
C12 N3 C11 104.6(3)
C2 O1 H1 109.5

loop_
_geom_bond_atom_site_label_1
_geom_bond_atom_site_label_2
_geom_bond_distance
C1 N1 1.371(4)
C1 C2 1.404(5)
C1 C6 1.412(5)
C2 O1 1.348(4)
C2 C3 1.366(5)
C3 C4 1.403(6)
C3 H3 0.9300
C4 C5 1.350(6)
C4 H4 0.9300
C5 C6 1.396(5)
C5 H5 0.9300
C6 C7 1.410(5)
C7 C8 1.352(6)
C7 H7 0.9300
C8 C9 1.385(6)
C8 H8 0.9300
C9 N1 1.311(5)
C9 H9 0.9300
C10 C11 1.343(5)
C10 N2 1.363(4)
C10 C13 1.495(5)
C11 N3 1.371(5)
C11 H11 0.9300
C12 N3 1.305(4)
C12 N2 1.340(4)
C12 H12 0.9300
C13 H13A 0.9600
C13 H13B 0.9600
C13 H13C 0.9600
N2 H2 0.8600
O1 H1 0.8200

loop_
_geom_hbond_atom_site_label_D
_geom_hbond_atom_site_label_H
_geom_hbond_atom_site_label_A
_geom_hbond_site_symmetry_A
_geom_hbond_distance_DH
_geom_hbond_distance_HA
_geom_hbond_distance_DA
_geom_hbond_angle_DHA
_geom_hbond_publ_flag
C5 H5 Cg1 . 0.93 2.80 3.649(6) 151 yes
O1 H1 N3 4_557 0.82 1.86 2.654(4) 162 yes
N2 H2 O1 2_564 0.86 2.45 2.989(4) 121 yes
N2 H2 N1 2_564 0.86 2.20 3.022(4) 160 yes

loop_
_geom_torsion_atom_site_label_1
_geom_torsion_atom_site_label_2
_geom_torsion_atom_site_label_3
_geom_torsion_atom_site_label_4
_geom_torsion
N1 C1 C2 O1 1.2(6)
C6 C1 C2 O1 180.0(3)
N1 C1 C2 C3 -179.7(3)
C6 C1 C2 C3 -0.9(6)
O1 C2 C3 C4 -179.2(4)
C1 C2 C3 C4 1.7(6)
C2 C3 C4 C5 -0.9(7)
C3 C4 C5 C6 -0.8(7)
C4 C5 C6 C7 -177.9(4)
C4 C5 C6 C1 1.6(6)
N1 C1 C6 C5 178.0(4)
C2 C1 C6 C5 -0.7(5)
N1 C1 C6 C7 -2.5(5)
C2 C1 C6 C7 178.8(4)
C5 C6 C7 C8 -178.7(4)
C1 C6 C7 C8 1.8(6)
C6 C7 C8 C9 -0.6(7)
C7 C8 C9 N1 0.0(7)
N2 C10 C11 N3 0.5(4)
C13 C10 C11 N3 179.7(4)
C8 C9 N1 C1 -0.7(7)
C2 C1 N1 C9 -179.3(4)
C6 C1 N1 C9 2.0(6)
N3 C12 N2 C10 -0.7(4)
C11 C10 N2 C12 0.1(4)
C13 C10 N2 C12 -179.2(4)
N2 C12 N3 C11 1.0(4)
C10 C11 N3 C12 -0.9(4)

loop_
_cod_related_entry_id
_cod_related_entry_database
_cod_related_entry_code
1 ChemSpider 21128465
